data_7026420
loop_
_publ_author_name
'Zhang, Qian'
'He, Lisi'
'Liu, Jun-Min'
'Wang, Wei'
'Zhang, Jianyong'
'Su, Cheng-Yong'

_publ_section_title
;
 Pd2L2 metallacycles as molecular containers for small molecules.
;
_journal_issue 46
_journal_name_full 'Dalton transactions (Cambridge, England : 2003)'
_journal_page_first 11171
_journal_page_last 11179
_journal_paper_doi 10.1039/c0dt00406e
_journal_volume 39
_journal_year 2010
_chemical_formula_sum 'C53.5 H55 Cl7 N8 Pd2'
_chemical_formula_weight 1271.01
_chemical_name_systematic
;
?
;
_space_group_IT_number 14
_symmetry_cell_setting monoclinic
_symmetry_space_group_name_Hall '-P 2yn'
_symmetry_space_group_name_H-M 'P 1 21/n 1'
_atom_sites_solution_hydrogens geom
_atom_sites_solution_primary direct
_atom_sites_solution_secondary difmap
_audit_creation_method SHELXL-97
_cell_angle_alpha 90.00
_cell_angle_beta 109.4970(10)
_cell_angle_gamma 90.00
_cell_formula_units_Z 2
_cell_length_a 11.7450(5)
_cell_length_b 19.4066(8)
_cell_length_c 12.5835(5)
_cell_measurement_reflns_used 8301
_cell_measurement_temperature 150(2)
_cell_measurement_theta_max 25.045
_cell_measurement_theta_min 2.308
_cell_volume 2703.70(19)
_computing_structure_refinement 'SHELXL-97 (Sheldrick, 1997)'
_computing_structure_solution 'SHELXS-97 (Sheldrick, 1990)'
_diffrn_ambient_temperature 150(2)
_diffrn_measured_fraction_theta_full 0.996
_diffrn_measured_fraction_theta_max 0.996
_diffrn_measurement_device_type 'Bruker SMART APEX CCD diffractometer'
_diffrn_measurement_method 'omega scans'
_diffrn_radiation_monochromator graphite
_diffrn_radiation_source 'fine-focus sealed tube'
_diffrn_radiation_type MoK\a
_diffrn_radiation_wavelength 0.71073
_diffrn_reflns_av_R_equivalents 0.0582
_diffrn_reflns_av_sigmaI/netI 0.0517
_diffrn_reflns_limit_h_max 13
_diffrn_reflns_limit_h_min -13
_diffrn_reflns_limit_k_max 23
_diffrn_reflns_limit_k_min -23
_diffrn_reflns_limit_l_max 12
_diffrn_reflns_limit_l_min -14
_diffrn_reflns_number 19000
_diffrn_reflns_theta_full 25.08
_diffrn_reflns_theta_max 25.08
_diffrn_reflns_theta_min 2.10
_exptl_absorpt_coefficient_mu 1.056
_exptl_absorpt_correction_T_max 0.9621
_exptl_absorpt_correction_T_min 0.7384
_exptl_absorpt_correction_type multi-scan
_exptl_absorpt_process_details '(SADABS, Bruker, 1997)'
_exptl_crystal_colour yellow
_exptl_crystal_density_diffrn 1.561
_exptl_crystal_density_method 'not measured'
_exptl_crystal_description needle
_exptl_crystal_F_000 1286
_exptl_crystal_size_max 0.36
_exptl_crystal_size_mid 0.06
_exptl_crystal_size_min 0.04
_refine_diff_density_max 1.537
_refine_diff_density_min -1.099
_refine_diff_density_rms 0.123
_refine_ls_extinction_method none
_refine_ls_goodness_of_fit_ref 1.020
_refine_ls_hydrogen_treatment constr
_refine_ls_matrix_type full
_refine_ls_number_parameters 320
_refine_ls_number_reflns 4775
_refine_ls_number_restraints 12
_refine_ls_restrained_S_all 1.032
_refine_ls_R_factor_all 0.0816
_refine_ls_R_factor_gt 0.0702
_refine_ls_shift/su_max 0.001
_refine_ls_shift/su_mean 0.000
_refine_ls_structure_factor_coef Fsqd
_refine_ls_weighting_details 'calc w=1/[\s^2^(Fo^2^)+(0.0330P)^2^+28.1141P] where P=(Fo^2^+2Fc^2^)/3'
_refine_ls_weighting_scheme calc
_refine_ls_wR_factor_gt 0.1418
_refine_ls_wR_factor_ref 0.1485
_reflns_number_gt 4208
_reflns_number_total 4775
_reflns_threshold_expression >2sigma(I)
_cod_data_source_file c0dt00406e.txt
_cod_data_source_block 1
_cod_original_sg_symbol_H-M P2(1)/n
_cod_original_formula_sum 'C53.50 H55 Cl7 N8 Pd2'
_cod_database_code 7026420

loop_
_symmetry_equiv_pos_as_xyz
'x, y, z'
'-x+1/2, y+1/2, -z+1/2'
'-x, -y, -z'
'x-1/2, -y-1/2, z-1/2'

loop_
_atom_site_label
_atom_site_type_symbol
_atom_site_fract_x
_atom_site_fract_y
_atom_site_fract_z
_atom_site_U_iso_or_equiv
_atom_site_adp_type
_atom_site_occupancy
_atom_site_symmetry_multiplicity
_atom_site_calc_flag
_atom_site_refinement_flags
_atom_site_disorder_assembly
_atom_site_disorder_group
Pd Pd 0.45608(4) 0.47573(3) 0.79615(4) 0.02523(17) Uani 1 1 d . . .
Cl1 Cl 0.60199(16) 0.55754(9) 0.81305(15) 0.0343(4) Uani 1 1 d . . .
Cl2 Cl 0.30884(16) 0.39202(10) 0.75331(17) 0.0399(5) Uani 1 1 d . . .
C1 C 0.2968(6) 0.5963(4) 0.6882(6) 0.0274(15) Uani 1 1 d . . .
H1 H 0.3394 0.6057 0.6375 0.033 Uiso 1 1 calc R . .
C2 C 0.1632(6) 0.6050(4) 0.7750(6) 0.0285(15) Uani 1 1 d . . .
C3 C 0.0680(6) 0.6220(4) 0.8133(6) 0.0333(17) Uani 1 1 d . . .
H3 H 0.0115 0.6572 0.7790 0.040 Uiso 1 1 calc R . .
C4 C 0.0613(7) 0.5845(4) 0.9036(6) 0.0356(17) Uani 1 1 d . . .
H4 H -0.0024 0.5940 0.9321 0.043 Uiso 1 1 calc R . .
C5 C 0.1432(6) 0.5338(4) 0.9544(6) 0.0343(17) Uani 1 1 d . . .
H5 H 0.1356 0.5104 1.0180 0.041 Uiso 1 1 calc R . .
C6 C 0.2358(6) 0.5158(4) 0.9159(6) 0.0328(16) Uani 1 1 d . . .
H6 H 0.2915 0.4804 0.9509 0.039 Uiso 1 1 calc R . .
C7 C 0.2443(6) 0.5520(4) 0.8228(6) 0.0278(15) Uani 1 1 d . . .
C8 C 0.1389(7) 0.6892(4) 0.6167(6) 0.0338(17) Uani 1 1 d . . .
H8A H 0.1717 0.7332 0.6544 0.041 Uiso 1 1 calc R . .
H8B H 0.0513 0.6881 0.6054 0.041 Uiso 1 1 calc R . .
C9 C 0.1566(6) 0.6867(4) 0.5028(6) 0.0266(15) Uani 1 1 d . . .
C10 C 0.0911(6) 0.6384(4) 0.4237(6) 0.0290(15) Uani 1 1 d . . .
C11 C 0.0966(6) 0.6395(4) 0.3139(6) 0.0296(16) Uani 1 1 d . . .
C12 C 0.1647(6) 0.6904(4) 0.2852(6) 0.0274(15) Uani 1 1 d . . .
C13 C 0.2364(6) 0.7367(4) 0.3666(6) 0.0311(16) Uani 1 1 d . . .
C14 C 0.2329(6) 0.7335(4) 0.4765(6) 0.0286(15) Uani 1 1 d . . .
C15 C 0.0139(7) 0.5842(4) 0.4537(7) 0.0423(19) Uani 1 1 d . . .
H15A H 0.0544 0.5394 0.4623 0.063 Uiso 1 1 calc R . .
H15B H -0.0646 0.5814 0.3935 0.063 Uiso 1 1 calc R . .
H15C H 0.0018 0.5968 0.5246 0.063 Uiso 1 1 calc R . .
C16 C 0.0303(7) 0.5846(4) 0.2323(7) 0.045(2) Uani 1 1 d . . .
H16A H 0.0575 0.5847 0.1667 0.068 Uiso 1 1 calc R . .
H16B H -0.0567 0.5938 0.2078 0.068 Uiso 1 1 calc R . .
H16C H 0.0469 0.5394 0.2693 0.068 Uiso 1 1 calc R . .
C17 C 0.3158(8) 0.7878(5) 0.3367(8) 0.052(2) Uani 1 1 d . . .
H17A H 0.2986 0.8341 0.3586 0.078 Uiso 1 1 calc R . .
H17B H 0.3004 0.7865 0.2553 0.078 Uiso 1 1 calc R . .
H17C H 0.4006 0.7764 0.3768 0.078 Uiso 1 1 calc R . .
C18 C 0.3107(7) 0.7829(5) 0.5639(8) 0.049(2) Uani 1 1 d . . .
H18A H 0.2685 0.8270 0.5583 0.074 Uiso 1 1 calc R . .
H18B H 0.3874 0.7901 0.5506 0.074 Uiso 1 1 calc R . .
H18C H 0.3265 0.7634 0.6393 0.074 Uiso 1 1 calc R . .
C19 C 0.1611(7) 0.6982(5) 0.1653(6) 0.0398(19) Uani 1 1 d . . .
H19A H 0.0874 0.6755 0.1148 0.048 Uiso 1 1 calc R . .
H19B H 0.1557 0.7478 0.1459 0.048 Uiso 1 1 calc R . .
C20 C 0.3348(6) 0.6148(4) 0.1993(6) 0.0282(15) Uani 1 1 d . . .
H20 H 0.3222 0.5914 0.2607 0.034 Uiso 1 1 calc R . .
C21 C 0.3124(6) 0.6889(4) 0.0609(5) 0.0256(14) Uani 1 1 d . . .
C22 C 0.2779(6) 0.7405(4) -0.0204(6) 0.0320(16) Uani 1 1 d . . .
H22 H 0.2126 0.7707 -0.0257 0.038 Uiso 1 1 calc R . .
C23 C 0.3428(7) 0.7455(4) -0.0926(6) 0.0326(16) Uani 1 1 d . . .
H23 H 0.3227 0.7804 -0.1488 0.039 Uiso 1 1 calc R . .
C24 C 0.4370(6) 0.7010(4) -0.0855(6) 0.0308(16) Uani 1 1 d . . .
H24 H 0.4788 0.7059 -0.1380 0.037 Uiso 1 1 calc R . .
C25 C 0.4725(6) 0.6500(4) -0.0053(6) 0.0293(16) Uani 1 1 d . . .
H25 H 0.5378 0.6199 -0.0009 0.035 Uiso 1 1 calc R . .
C26 C 0.4078(6) 0.6446(3) 0.0692(6) 0.0253(14) Uani 1 1 d . . .
N1 N 0.3278(5) 0.5466(3) 0.7658(5) 0.0302(13) Uani 1 1 d . . .
N2 N 0.1979(5) 0.6321(3) 0.6895(5) 0.0290(13) Uani 1 1 d . . .
N3 N 0.4213(5) 0.5979(3) 0.1569(5) 0.0291(13) Uani 1 1 d . . .
N4 N 0.2672(5) 0.6686(3) 0.1455(5) 0.0291(13) Uani 1 1 d . . .
C1A C 0.6584(10) 0.5702(6) 0.5238(13) 0.086(4) Uiso 0.38 1 d PDU A 1
H1A1 H 0.6929 0.5792 0.4633 0.104 Uiso 0.38 1 calc PR A 1
H1A2 H 0.7217 0.5802 0.5968 0.104 Uiso 0.38 1 calc PR A 1
Cl3A Cl 0.5351(6) 0.6266(4) 0.5064(6) 0.150(2) Uiso 0.38 1 d PDU A 1
Cl4A Cl 0.6198(8) 0.4858(5) 0.5202(8) 0.092(2) Uiso 0.38 1 d PDU A 1
C1B C 0.6584(10) 0.5702(6) 0.5238(13) 0.086(4) Uiso 0.38 1 d PDU B 2
H1B1 H 0.6356 0.5240 0.5430 0.104 Uiso 0.38 1 calc PR B 2
H1B2 H 0.6722 0.5663 0.4506 0.104 Uiso 0.38 1 calc PR B 2
Cl3B Cl 0.5351(6) 0.6266(4) 0.5064(6) 0.150(2) Uiso 0.38 1 d PDU B 2
Cl4B Cl 0.7856(7) 0.5926(4) 0.6199(7) 0.080(2) Uiso 0.38 1 d PDU B 2

loop_
_atom_site_aniso_label
_atom_site_aniso_U_11
_atom_site_aniso_U_22
_atom_site_aniso_U_33
_atom_site_aniso_U_23
_atom_site_aniso_U_13
_atom_site_aniso_U_12
Pd 0.0244(3) 0.0291(3) 0.0224(3) 0.0010(2) 0.0081(2) 0.0049(2)
Cl1 0.0343(9) 0.0365(10) 0.0353(10) 0.0035(8) 0.0159(8) -0.0014(7)
Cl2 0.0336(9) 0.0401(11) 0.0416(11) -0.0045(9) 0.0069(8) -0.0055(8)
C1 0.029(3) 0.033(4) 0.022(4) -0.001(3) 0.011(3) 0.006(3)
C2 0.029(3) 0.032(4) 0.024(4) -0.005(3) 0.007(3) 0.000(3)
C3 0.030(4) 0.044(4) 0.026(4) 0.001(3) 0.009(3) 0.010(3)
C4 0.036(4) 0.043(4) 0.031(4) -0.003(3) 0.016(3) 0.005(3)
C5 0.040(4) 0.041(4) 0.025(4) -0.005(3) 0.015(3) -0.008(3)
C6 0.035(4) 0.032(4) 0.029(4) -0.003(3) 0.006(3) -0.005(3)
C7 0.031(4) 0.026(4) 0.027(4) -0.005(3) 0.011(3) 0.001(3)
C8 0.038(4) 0.042(4) 0.025(4) 0.010(3) 0.015(3) 0.015(3)
C9 0.029(3) 0.031(4) 0.023(3) 0.004(3) 0.012(3) 0.007(3)
C10 0.026(3) 0.027(4) 0.035(4) 0.007(3) 0.013(3) 0.006(3)
C11 0.023(3) 0.035(4) 0.031(4) 0.003(3) 0.009(3) 0.004(3)
C12 0.027(3) 0.031(4) 0.027(4) 0.003(3) 0.014(3) 0.007(3)
C13 0.029(4) 0.030(4) 0.042(4) 0.004(3) 0.023(3) 0.005(3)
C14 0.026(3) 0.033(4) 0.027(4) -0.002(3) 0.009(3) 0.007(3)
C15 0.042(4) 0.044(5) 0.045(5) 0.013(4) 0.020(4) -0.002(4)
C16 0.041(4) 0.050(5) 0.042(5) -0.014(4) 0.011(4) -0.005(4)
C17 0.053(5) 0.046(5) 0.067(6) -0.007(5) 0.035(5) -0.007(4)
C18 0.038(4) 0.056(5) 0.059(6) -0.027(5) 0.023(4) -0.012(4)
C19 0.035(4) 0.057(5) 0.032(4) 0.006(4) 0.017(3) 0.022(4)
C20 0.031(4) 0.037(4) 0.019(3) 0.006(3) 0.012(3) 0.007(3)
C21 0.028(3) 0.032(4) 0.017(3) 0.001(3) 0.008(3) -0.003(3)
C22 0.034(4) 0.031(4) 0.033(4) 0.004(3) 0.013(3) 0.006(3)
C23 0.046(4) 0.029(4) 0.023(4) 0.003(3) 0.013(3) -0.002(3)
C24 0.033(4) 0.037(4) 0.025(4) -0.003(3) 0.012(3) -0.010(3)
C25 0.026(3) 0.038(4) 0.028(4) -0.007(3) 0.015(3) -0.002(3)
C26 0.027(3) 0.026(4) 0.023(3) -0.003(3) 0.008(3) -0.002(3)
N1 0.029(3) 0.032(3) 0.033(3) 0.001(3) 0.015(3) 0.009(2)
N2 0.030(3) 0.038(3) 0.021(3) 0.005(3) 0.011(2) 0.010(3)
N3 0.027(3) 0.034(3) 0.030(3) 0.000(3) 0.015(3) 0.008(2)
N4 0.032(3) 0.037(3) 0.023(3) 0.005(3) 0.016(3) 0.008(3)

loop_
_atom_type_symbol
_atom_type_description
_atom_type_scat_dispersion_real
_atom_type_scat_dispersion_imag
_atom_type_scat_source
C C 0.0033 0.0016 'International Tables Vol C Tables 4.2.6.8 and 6.1.1.4'
H H 0.0000 0.0000 'International Tables Vol C Tables 4.2.6.8 and 6.1.1.4'
N N 0.0061 0.0033 'International Tables Vol C Tables 4.2.6.8 and 6.1.1.4'
Cl Cl 0.1484 0.1585 'International Tables Vol C Tables 4.2.6.8 and 6.1.1.4'
Pd Pd -0.9988 1.0072 'International Tables Vol C Tables 4.2.6.8 and 6.1.1.4'

loop_
_geom_angle_atom_site_label_1
_geom_angle_atom_site_label_2
_geom_angle_atom_site_label_3
_geom_angle
_geom_angle_site_symmetry_1
_geom_angle_site_symmetry_3
N3 Pd N1 172.9(2) 3_666 .
N3 Pd Cl1 91.48(18) 3_666 .
N1 Pd Cl1 91.95(18) . .
N3 Pd Cl2 88.56(18) 3_666 .
N1 Pd Cl2 88.92(18) . .
Cl1 Pd Cl2 171.93(7) . .
N1 C1 N2 112.7(6) . .
N1 C1 H1 123.7 . .
N2 C1 H1 123.7 . .
N2 C2 C7 106.3(6) . .
N2 C2 C3 131.3(6) . .
C7 C2 C3 122.4(7) . .
C4 C3 C2 115.7(7) . .
C4 C3 H3 122.1 . .
C2 C3 H3 122.1 . .
C3 C4 C5 122.7(7) . .
C3 C4 H4 118.7 . .
C5 C4 H4 118.7 . .
C6 C5 C4 122.0(7) . .
C6 C5 H5 119.0 . .
C4 C5 H5 119.0 . .
C5 C6 C7 117.0(7) . .
C5 C6 H6 121.5 . .
C7 C6 H6 121.5 . .
C2 C7 C6 120.2(6) . .
C2 C7 N1 109.2(6) . .
C6 C7 N1 130.6(6) . .
N2 C8 C9 112.5(6) . .
N2 C8 H8A 109.1 . .
C9 C8 H8A 109.1 . .
N2 C8 H8B 109.1 . .
C9 C8 H8B 109.1 . .
H8A C8 H8B 107.8 . .
C14 C9 C10 121.0(6) . .
C14 C9 C8 120.4(6) . .
C10 C9 C8 118.6(6) . .
C9 C10 C11 119.7(6) . .
C9 C10 C15 121.4(7) . .
C11 C10 C15 118.9(7) . .
C12 C11 C10 119.0(7) . .
C12 C11 C16 122.5(7) . .
C10 C11 C16 118.5(7) . .
C11 C12 C13 121.2(6) . .
C11 C12 C19 120.4(7) . .
C13 C12 C19 118.3(7) . .
C14 C13 C12 118.9(6) . .
C14 C13 C17 120.3(7) . .
C12 C13 C17 120.8(7) . .
C9 C14 C13 119.8(6) . .
C9 C14 C18 121.4(7) . .
C13 C14 C18 118.7(7) . .
C10 C15 H15A 109.5 . .
C10 C15 H15B 109.5 . .
H15A C15 H15B 109.5 . .
C10 C15 H15C 109.5 . .
H15A C15 H15C 109.5 . .
H15B C15 H15C 109.5 . .
C11 C16 H16A 109.5 . .
C11 C16 H16B 109.5 . .
H16A C16 H16B 109.5 . .
C11 C16 H16C 109.5 . .
H16A C16 H16C 109.5 . .
H16B C16 H16C 109.5 . .
C13 C17 H17A 109.5 . .
C13 C17 H17B 109.5 . .
H17A C17 H17B 109.5 . .
C13 C17 H17C 109.5 . .
H17A C17 H17C 109.5 . .
H17B C17 H17C 109.5 . .
C14 C18 H18A 109.5 . .
C14 C18 H18B 109.5 . .
H18A C18 H18B 109.5 . .
C14 C18 H18C 109.5 . .
H18A C18 H18C 109.5 . .
H18B C18 H18C 109.5 . .
N4 C19 C12 112.9(6) . .
N4 C19 H19A 109.0 . .
C12 C19 H19A 109.0 . .
N4 C19 H19B 109.0 . .
C12 C19 H19B 109.0 . .
H19A C19 H19B 107.8 . .
N3 C20 N4 112.8(6) . .
N3 C20 H20 123.6 . .
N4 C20 H20 123.6 . .
C26 C21 C22 122.1(6) . .
C26 C21 N4 105.7(6) . .
C22 C21 N4 132.3(6) . .
C23 C22 C21 116.6(7) . .
C23 C22 H22 121.7 . .
C21 C22 H22 121.7 . .
C22 C23 C24 121.6(7) . .
C22 C23 H23 119.2 . .
C24 C23 H23 119.2 . .
C25 C24 C23 122.4(7) . .
C25 C24 H24 118.8 . .
C23 C24 H24 118.8 . .
C24 C25 C26 116.6(6) . .
C24 C25 H25 121.7 . .
C26 C25 H25 121.7 . .
C21 C26 C25 120.7(6) . .
C21 C26 N3 109.7(6) . .
C25 C26 N3 129.5(6) . .
C1 N1 C7 104.8(5) . .
C1 N1 Pd 130.3(5) . .
C7 N1 Pd 124.8(5) . .
C1 N2 C2 107.0(6) . .
C1 N2 C8 127.6(6) . .
C2 N2 C8 125.4(6) . .
C20 N3 C26 104.8(5) . .
C20 N3 Pd 129.3(5) . 3_666
C26 N3 Pd 125.9(4) . 3_666
C20 N4 C21 106.9(5) . .
C20 N4 C19 127.5(6) . .
C21 N4 C19 125.5(6) . .
Cl4A C1A Cl3A 113.2(8) . .
Cl4A C1A H1A1 108.9 . .
Cl3A C1A H1A1 108.9 . .
Cl4A C1A H1A2 108.9 . .
Cl3A C1A H1A2 108.9 . .
H1A1 C1A H1A2 107.8 . .

loop_
_geom_bond_atom_site_label_1
_geom_bond_atom_site_label_2
_geom_bond_distance
_geom_bond_site_symmetry_2
Pd N3 1.974(5) 3_666
Pd N1 1.981(5) .
Pd Cl1 2.2934(18) .
Pd Cl2 2.3016(19) .
C1 N1 1.334(9) .
C1 N2 1.358(8) .
C1 H1 0.9500 .
C2 N2 1.375(9) .
C2 C7 1.395(9) .
C2 C3 1.396(9) .
C3 C4 1.373(10) .
C3 H3 0.9500 .
C4 C5 1.377(10) .
C4 H4 0.9500 .
C5 C6 1.375(10) .
C5 H5 0.9500 .
C6 C7 1.397(10) .
C6 H6 0.9500 .
C7 N1 1.398(9) .
C8 N2 1.459(9) .
C8 C9 1.517(9) .
C8 H8A 0.9900 .
C8 H8B 0.9900 .
C9 C14 1.392(10) .
C9 C10 1.396(10) .
C10 C11 1.405(10) .
C10 C15 1.517(10) .
C11 C12 1.393(10) .
C11 C16 1.504(10) .
C12 C13 1.411(10) .
C12 C19 1.502(10) .
C13 C14 1.398(10) .
C13 C17 1.493(10) .
C14 C18 1.513(10) .
C15 H15A 0.9800 .
C15 H15B 0.9800 .
C15 H15C 0.9800 .
C16 H16A 0.9800 .
C16 H16B 0.9800 .
C16 H16C 0.9800 .
C17 H17A 0.9800 .
C17 H17B 0.9800 .
C17 H17C 0.9800 .
C18 H18A 0.9800 .
C18 H18B 0.9800 .
C18 H18C 0.9800 .
C19 N4 1.468(8) .
C19 H19A 0.9900 .
C19 H19B 0.9900 .
C20 N3 1.336(8) .
C20 N4 1.350(8) .
C20 H20 0.9500 .
C21 C26 1.388(9) .
C21 C22 1.391(9) .
C21 N4 1.396(8) .
C22 C23 1.370(10) .
C22 H22 0.9500 .
C23 C24 1.382(10) .
C23 H23 0.9500 .
C24 C25 1.376(10) .
C24 H24 0.9500 .
C25 C26 1.394(9) .
C25 H25 0.9500 .
C26 N3 1.396(9) .
N3 Pd 1.974(5) 3_666
C1A Cl4A 1.696(11) .
C1A Cl3A 1.769(10) .
C1A H1A1 0.9900 .
C1A H1A2 0.9900 .

loop_
_geom_torsion_atom_site_label_1
_geom_torsion_atom_site_label_2
_geom_torsion_atom_site_label_3
_geom_torsion_atom_site_label_4
_geom_torsion
_geom_torsion_site_symmetry_1
_geom_torsion_site_symmetry_4
N2 C2 C3 C4 -178.8(7) . .
C7 C2 C3 C4 2.0(11) . .
C2 C3 C4 C5 0.5(11) . .
C3 C4 C5 C6 -1.8(12) . .
C4 C5 C6 C7 0.6(11) . .
N2 C2 C7 C6 177.4(6) . .
C3 C2 C7 C6 -3.2(10) . .
N2 C2 C7 N1 -0.4(8) . .
C3 C2 C7 N1 179.0(6) . .
C5 C6 C7 C2 1.8(10) . .
C5 C6 C7 N1 179.0(7) . .
N2 C8 C9 C14 -107.8(8) . .
N2 C8 C9 C10 74.8(8) . .
C14 C9 C10 C11 -3.8(10) . .
C8 C9 C10 C11 173.6(6) . .
C14 C9 C10 C15 176.1(6) . .
C8 C9 C10 C15 -6.5(10) . .
C9 C10 C11 C12 -2.0(10) . .
C15 C10 C11 C12 178.2(6) . .
C9 C10 C11 C16 176.9(6) . .
C15 C10 C11 C16 -3.0(10) . .
C10 C11 C12 C13 5.7(10) . .
C16 C11 C12 C13 -173.1(7) . .
C10 C11 C12 C19 -172.8(6) . .
C16 C11 C12 C19 8.4(10) . .
C11 C12 C13 C14 -3.7(10) . .
C19 C12 C13 C14 174.9(6) . .
C11 C12 C13 C17 175.6(7) . .
C19 C12 C13 C17 -5.9(10) . .
C10 C9 C14 C13 5.8(10) . .
C8 C9 C14 C13 -171.5(6) . .
C10 C9 C14 C18 -175.8(7) . .
C8 C9 C14 C18 6.8(10) . .
C12 C13 C14 C9 -2.1(10) . .
C17 C13 C14 C9 178.6(7) . .
C12 C13 C14 C18 179.5(6) . .
C17 C13 C14 C18 0.2(10) . .
C11 C12 C19 N4 -101.9(8) . .
C13 C12 C19 N4 79.6(9) . .
C26 C21 C22 C23 0.1(10) . .
N4 C21 C22 C23 -179.1(7) . .
C21 C22 C23 C24 0.7(11) . .
C22 C23 C24 C25 -1.0(11) . .
C23 C24 C25 C26 0.5(10) . .
C22 C21 C26 C25 -0.5(10) . .
N4 C21 C26 C25 178.8(6) . .
C22 C21 C26 N3 -179.4(6) . .
N4 C21 C26 N3 0.0(7) . .
C24 C25 C26 C21 0.3(10) . .
C24 C25 C26 N3 178.9(6) . .
N2 C1 N1 C7 -1.5(8) . .
N2 C1 N1 Pd 175.9(5) . .
C2 C7 N1 C1 1.1(8) . .
C6 C7 N1 C1 -176.4(7) . .
C2 C7 N1 Pd -176.5(5) . .
C6 C7 N1 Pd 6.0(11) . .
N3 Pd N1 C1 173.3(17) 3_666 .
Cl1 Pd N1 C1 54.5(6) . .
Cl2 Pd N1 C1 -117.4(6) . .
N3 Pd N1 C7 -10(2) 3_666 .
Cl1 Pd N1 C7 -128.5(5) . .
Cl2 Pd N1 C7 59.5(5) . .
N1 C1 N2 C2 1.3(8) . .
N1 C1 N2 C8 -179.7(7) . .
C7 C2 N2 C1 -0.5(7) . .
C3 C2 N2 C1 -179.8(7) . .
C7 C2 N2 C8 -179.6(6) . .
C3 C2 N2 C8 1.1(12) . .
C9 C8 N2 C1 27.4(10) . .
C9 C8 N2 C2 -153.7(6) . .
N4 C20 N3 C26 -0.1(8) . .
N4 C20 N3 Pd 179.9(5) . 3_666
C21 C26 N3 C20 0.1(7) . .
C25 C26 N3 C20 -178.7(7) . .
C21 C26 N3 Pd -179.9(5) . 3_666
C25 C26 N3 Pd 1.4(10) . 3_666
N3 C20 N4 C21 0.1(8) . .
N3 C20 N4 C19 176.3(7) . .
C26 C21 N4 C20 0.0(7) . .
C22 C21 N4 C20 179.3(7) . .
C26 C21 N4 C19 -176.4(7) . .
C22 C21 N4 C19 2.9(12) . .
C12 C19 N4 C20 29.8(11) . .
C12 C19 N4 C21 -154.6(7) . .
